data_7124653
loop_
_publ_author_name
'Devillard, Marc'
'Mallet-Ladeira, Sonia'
'Bouhadir, Ghenwa'
'Bourissou, Didier'

_publ_section_title
;
 Diverse reactivity of borenium cations with &gt;N-H compounds.
;
_journal_issue 57
_journal_name_full 'Chemical communications (Cambridge, England)'
_journal_page_first 8877
_journal_page_last 8880
_journal_paper_doi 10.1039/c6cc03183h
_journal_volume 52
_journal_year 2016
_chemical_compound_source 'synthesis as described'
_chemical_formula_moiety 'C34 H26 B N P, Br4 Ga'
_chemical_formula_sum 'C34 H26 B Br4 Ga N P'
_chemical_formula_weight 879.66
_space_group_IT_number 14
_space_group_name_Hall '-P 2yn'
_space_group_name_H-M_alt 'P 1 21/n 1'
_symmetry_cell_setting monoclinic
_symmetry_Int_Tables_number 14
_symmetry_space_group_name_Hall '-P 2yn'
_symmetry_space_group_name_H-M 'P 1 21/n 1'
_atom_sites_solution_hydrogens geom
_atom_sites_solution_primary direct
_atom_sites_solution_secondary difmap
_audit_update_record
;
2016-04-18 deposited with the CCDC.
2016-06-23 downloaded from the CCDC.
;
_cell_angle_alpha 90
_cell_angle_beta 107.068(3)
_cell_angle_gamma 90
_cell_formula_units_Z 4
_cell_length_a 12.5932(11)
_cell_length_b 14.1435(11)
_cell_length_c 19.2716(16)
_cell_measurement_reflns_used 9602
_cell_measurement_temperature 193(2)
_cell_measurement_theta_max 25.37
_cell_measurement_theta_min 3.24
_cell_measurement_wavelength 0.71073
_cell_volume 3281.3(5)
_computing_cell_refinement 'APEX2 and SAINT'
_computing_data_collection APEX2
_computing_data_reduction SAINT
_computing_molecular_graphics 'Ortep-3 for Windows (Farrugia, 1997)'
_computing_publication_material 'WinGX publication routines (Farrugia, 1999)'
_computing_structure_refinement 'SHELXL-97 (Sheldrick, 2008)'
_computing_structure_solution 'SHELXS-97 (Sheldrick, 2008)'
_diffrn_ambient_temperature 193(2)
_diffrn_measured_fraction_theta_full 0.992
_diffrn_measured_fraction_theta_max 0.992
_diffrn_measurement_device_type 'Bruker D8 VENTURE'
_diffrn_measurement_method 'phi and omega scans'
_diffrn_radiation_monochromator triumph
_diffrn_radiation_probe x-ray
_diffrn_radiation_source 'fine focus sealed tube'
_diffrn_radiation_type MoK\a
_diffrn_radiation_wavelength 0.71073
_diffrn_reflns_av_R_equivalents 0.0355
_diffrn_reflns_av_unetI/netI 0.0107
_diffrn_reflns_limit_h_max 15
_diffrn_reflns_limit_h_min -15
_diffrn_reflns_limit_k_max 17
_diffrn_reflns_limit_k_min -17
_diffrn_reflns_limit_l_max 23
_diffrn_reflns_limit_l_min -23
_diffrn_reflns_number 136889
_diffrn_reflns_theta_full 26.02
_diffrn_reflns_theta_max 26.02
_diffrn_reflns_theta_min 5.12
_diffrn_standards_decay_% 0
_diffrn_standards_interval_count 0
_diffrn_standards_interval_time 0
_diffrn_standards_number 0
_exptl_absorpt_coefficient_mu 5.783
_exptl_absorpt_correction_T_max 0.7452
_exptl_absorpt_correction_T_min 0.5403
_exptl_absorpt_correction_type multi-scan
_exptl_absorpt_process_details 'SADABS (Bruker-AXS)'
_exptl_crystal_colour colourless
_exptl_crystal_density_diffrn 1.781
_exptl_crystal_density_method 'not measured'
_exptl_crystal_description block
_exptl_crystal_F_000 1712
_exptl_crystal_size_max 0.4
_exptl_crystal_size_mid 0.4
_exptl_crystal_size_min 0.32
_refine_diff_density_max 2.98
_refine_diff_density_min -3.172
_refine_diff_density_rms 0.222
_refine_ls_extinction_coef 0.0036(7)
_refine_ls_extinction_expression Fc^*^=kFc[1+0.001xFc^2^\l^3^/sin(2\q)]^-1/4^
_refine_ls_extinction_method SHELXL
_refine_ls_goodness_of_fit_ref 1.044
_refine_ls_hydrogen_treatment constr
_refine_ls_matrix_type full
_refine_ls_number_parameters 380
_refine_ls_number_reflns 6435
_refine_ls_number_restraints 0
_refine_ls_restrained_S_all 1.044
_refine_ls_R_factor_all 0.0868
_refine_ls_R_factor_gt 0.08
_refine_ls_shift/su_max 0.001
_refine_ls_shift/su_mean 0
_refine_ls_structure_factor_coef Fsqd
_refine_ls_weighting_details 'calc w=1/[\s^2^(Fo^2^)+(0.1426P)^2^+38.4384P] where P=(Fo^2^+2Fc^2^)/3'
_refine_ls_weighting_scheme calc
_refine_ls_wR_factor_gt 0.2398
_refine_ls_wR_factor_ref 0.248
_reflns_number_gt 5767
_reflns_number_total 6435
_reflns_threshold_expression >2sigma(I)
_cod_data_source_file c6cc03183h2.cif
_cod_data_source_block 2
_cod_original_sg_symbol_H-M 'P 21/n'
_cod_database_code 7124653

loop_
_symmetry_equiv_pos_as_xyz
'x, y, z'
'-x+1/2, y+1/2, -z+1/2'
'-x, -y, -z'
'x-1/2, -y-1/2, z-1/2'

loop_
_atom_site_label
_atom_site_type_symbol
_atom_site_fract_x
_atom_site_fract_y
_atom_site_fract_z
_atom_site_U_iso_or_equiv
_atom_site_adp_type
_atom_site_occupancy
_atom_site_symmetry_multiplicity
_atom_site_calc_flag
_atom_site_refinement_flags
C1 C -0.1391(5) 0.0632(4) 0.1158(3) 0.0196(12) Uani 1 1 d .
C2 C -0.0411(5) 0.0164(4) 0.1119(3) 0.0178(12) Uani 1 1 d .
C3 C 0.0654(5) 0.0533(4) 0.1527(3) 0.0183(12) Uani 1 1 d .
C4 C 0.1594(6) 0.0101(5) 0.1449(3) 0.0245(14) Uani 1 1 d .
H4 H 0.2305 0.0348 0.17 0.029 Uiso 1 1 calc R
C5 C 0.1513(7) -0.0707(5) 0.1000(4) 0.0308(16) Uani 1 1 d .
H5 H 0.2168 -0.099 0.0946 0.037 Uiso 1 1 calc R
C6 C 0.0492(8) -0.1081(5) 0.0643(4) 0.0330(17) Uani 1 1 d .
H6 H 0.0454 -0.164 0.0364 0.04 Uiso 1 1 calc R
C7 C -0.0501(6) -0.0655(5) 0.0682(3) 0.0251(14) Uani 1 1 d .
C8 C -0.1585(8) -0.0989(5) 0.0310(4) 0.0375(19) Uani 1 1 d .
H8 H -0.1664 -0.1546 0.0022 0.045 Uiso 1 1 calc R
C9 C -0.2515(7) -0.0526(6) 0.0356(4) 0.0371(18) Uani 1 1 d .
H9 H -0.3228 -0.0763 0.01 0.045 Uiso 1 1 calc R
C10 C -0.2433(6) 0.0294(5) 0.0776(4) 0.0299(15) Uani 1 1 d .
H10 H -0.3084 0.0615 0.08 0.036 Uiso 1 1 calc R
C11 C -0.1394(5) 0.2691(4) 0.1119(3) 0.0177(12) Uani 1 1 d .
C12 C -0.2432(6) 0.3116(5) 0.0955(4) 0.0285(15) Uani 1 1 d .
H12 H -0.2977 0.2894 0.1167 0.034 Uiso 1 1 calc R
C13 C -0.2661(6) 0.3881(6) 0.0469(4) 0.0329(16) Uani 1 1 d .
H13 H -0.3364 0.4184 0.0359 0.04 Uiso 1 1 calc R
C14 C -0.1888(7) 0.4195(6) 0.0151(4) 0.0343(17) Uani 1 1 d .
H14 H -0.2057 0.4715 -0.0175 0.041 Uiso 1 1 calc R
C15 C -0.0854(7) 0.3756(5) 0.0305(4) 0.0314(16) Uani 1 1 d .
H15 H -0.0323 0.3968 0.0077 0.038 Uiso 1 1 calc R
C16 C -0.0605(5) 0.3010(5) 0.0790(3) 0.0214(13) Uani 1 1 d .
H16 H 0.0103 0.2713 0.0901 0.026 Uiso 1 1 calc R
C17 C -0.1759(5) 0.1712(5) 0.2385(4) 0.0241(14) Uani 1 1 d .
C18 C -0.1941(6) 0.2573(6) 0.2680(4) 0.0343(17) Uani 1 1 d .
H18 H -0.1758 0.3151 0.2492 0.041 Uiso 1 1 calc R
C19 C -0.2402(7) 0.2569(9) 0.3262(5) 0.048(2) Uani 1 1 d .
H19 H -0.2551 0.315 0.3461 0.057 Uiso 1 1 calc R
C20 C -0.2634(8) 0.1739(10) 0.3540(5) 0.056(3) Uani 1 1 d .
H20 H -0.2904 0.1747 0.3951 0.068 Uiso 1 1 calc R
C21 C -0.2485(11) 0.0890(11) 0.3237(7) 0.078(4) Uani 1 1 d .
H21 H -0.2686 0.0316 0.3422 0.094 Uiso 1 1 calc R
C22 C -0.2040(8) 0.0873(7) 0.2659(5) 0.047(2) Uani 1 1 d .
H22 H -0.1927 0.0287 0.2451 0.056 Uiso 1 1 calc R
C23 C 0.0955(5) 0.2527(4) 0.3042(3) 0.0152(11) Uani 1 1 d .
C24 C 0.0871(6) 0.2343(5) 0.3734(3) 0.0242(14) Uani 1 1 d .
H24 H 0.1022 0.1728 0.3938 0.029 Uiso 1 1 calc R
C25 C 0.0565(7) 0.3066(6) 0.4122(4) 0.0327(16) Uani 1 1 d .
H25 H 0.0507 0.2945 0.4595 0.039 Uiso 1 1 calc R
C26 C 0.0343(7) 0.3965(5) 0.3825(4) 0.0329(16) Uani 1 1 d .
H26 H 0.0125 0.4455 0.4092 0.039 Uiso 1 1 calc R
C27 C 0.0439(6) 0.4147(5) 0.3138(4) 0.0301(15) Uani 1 1 d .
H27 H 0.0298 0.4764 0.2937 0.036 Uiso 1 1 calc R
C28 C 0.0743(6) 0.3427(5) 0.2744(4) 0.0229(13) Uani 1 1 d .
H28 H 0.0805 0.3549 0.2272 0.027 Uiso 1 1 calc R
C29 C 0.2397(5) 0.1439(4) 0.2939(3) 0.0161(11) Uani 1 1 d .
C30 C 0.3283(6) 0.2056(5) 0.2973(4) 0.0273(14) Uani 1 1 d .
H30 H 0.3144 0.2688 0.2803 0.033 Uiso 1 1 calc R
C31 C 0.4363(6) 0.1733(6) 0.3258(5) 0.0361(17) Uani 1 1 d .
H31 H 0.4968 0.2147 0.3287 0.043 Uiso 1 1 calc R
C32 C 0.4564(6) 0.0810(6) 0.3499(4) 0.0328(16) Uani 1 1 d .
H32 H 0.5307 0.0587 0.3676 0.039 Uiso 1 1 calc R
C33 C 0.3695(6) 0.0215(5) 0.3484(4) 0.0258(14) Uani 1 1 d .
H33 H 0.3843 -0.0409 0.367 0.031 Uiso 1 1 calc R
C34 C 0.2589(5) 0.0520(5) 0.3197(3) 0.0214(13) Uani 1 1 d .
H34 H 0.1988 0.0106 0.318 0.026 Uiso 1 1 calc R
N1 N 0.1272(4) 0.1768(4) 0.2637(3) 0.0148(10) Uani 1 1 d .
P1 P -0.10562(12) 0.16744(11) 0.17017(8) 0.0152(4) Uani 1 1 d .
Ga1 Ga 0.41888(6) 0.30825(5) 0.12045(4) 0.0247(3) Uani 1 1 d .
Br1 Br 0.23726(11) 0.29189(12) 0.10843(10) 0.0898(6) Uani 1 1 d .
Br2 Br 0.43173(14) 0.39219(13) 0.02503(10) 0.0947(6) Uani 1 1 d .
Br3 Br 0.50043(7) 0.16299(6) 0.12221(6) 0.0449(3) Uani 1 1 d .
Br4 Br 0.50451(9) 0.38660(8) 0.22444(7) 0.0649(4) Uani 1 1 d .
B1 B 0.0543(5) 0.1369(5) 0.2028(4) 0.0158(12) Uani 1 1 d .

loop_
_atom_site_aniso_label
_atom_site_aniso_U_11
_atom_site_aniso_U_22
_atom_site_aniso_U_33
_atom_site_aniso_U_23
_atom_site_aniso_U_13
_atom_site_aniso_U_12
C1 0.024(3) 0.016(3) 0.017(3) -0.001(2) 0.003(2) -0.004(2)
C2 0.031(3) 0.013(3) 0.009(2) 0.001(2) 0.005(2) 0.000(2)
C3 0.026(3) 0.017(3) 0.013(3) 0.001(2) 0.008(2) 0.004(2)
C4 0.030(3) 0.025(3) 0.019(3) 0.002(3) 0.010(3) 0.009(3)
C5 0.043(4) 0.030(4) 0.023(3) -0.001(3) 0.015(3) 0.017(3)
C6 0.064(5) 0.017(3) 0.019(3) -0.005(3) 0.015(3) 0.009(3)
C7 0.047(4) 0.014(3) 0.013(3) 0.001(2) 0.006(3) 0.000(3)
C8 0.066(6) 0.018(3) 0.023(3) -0.006(3) 0.004(3) -0.012(3)
C9 0.037(4) 0.033(4) 0.031(4) -0.003(3) -0.006(3) -0.018(3)
C10 0.026(3) 0.031(4) 0.027(3) 0.001(3) -0.001(3) -0.008(3)
C11 0.015(3) 0.020(3) 0.016(3) -0.001(2) 0.002(2) -0.002(2)
C12 0.022(3) 0.025(3) 0.039(4) 0.004(3) 0.009(3) 0.003(3)
C13 0.028(4) 0.030(4) 0.034(4) 0.004(3) 0.000(3) 0.009(3)
C14 0.046(4) 0.027(4) 0.022(3) 0.003(3) 0.000(3) -0.002(3)
C15 0.043(4) 0.031(4) 0.020(3) 0.002(3) 0.010(3) -0.010(3)
C16 0.017(3) 0.028(3) 0.019(3) 0.000(3) 0.005(2) -0.002(2)
C17 0.013(3) 0.038(4) 0.022(3) 0.005(3) 0.006(2) 0.004(3)
C18 0.026(4) 0.050(5) 0.032(4) -0.013(3) 0.016(3) -0.005(3)
C19 0.028(4) 0.089(8) 0.031(4) -0.019(4) 0.015(3) -0.001(4)
C20 0.035(5) 0.109(9) 0.032(4) 0.012(5) 0.022(4) 0.016(5)
C21 0.081(8) 0.095(9) 0.082(8) 0.057(8) 0.062(7) 0.030(7)
C22 0.049(5) 0.048(5) 0.055(5) 0.027(4) 0.033(4) 0.018(4)
C23 0.015(3) 0.013(3) 0.017(3) -0.006(2) 0.004(2) 0.000(2)
C24 0.031(4) 0.024(3) 0.019(3) 0.002(3) 0.009(3) 0.001(3)
C25 0.038(4) 0.041(4) 0.019(3) -0.006(3) 0.010(3) 0.001(3)
C26 0.037(4) 0.024(4) 0.039(4) -0.014(3) 0.014(3) 0.000(3)
C27 0.035(4) 0.015(3) 0.038(4) -0.003(3) 0.008(3) 0.002(3)
C28 0.027(3) 0.015(3) 0.027(3) 0.001(2) 0.009(3) -0.003(2)
C29 0.017(3) 0.016(3) 0.014(3) -0.004(2) 0.003(2) 0.002(2)
C30 0.017(3) 0.025(3) 0.039(4) 0.002(3) 0.007(3) -0.002(3)
C31 0.018(3) 0.038(4) 0.050(5) 0.003(4) 0.008(3) -0.001(3)
C32 0.017(3) 0.048(5) 0.032(4) 0.002(3) 0.005(3) 0.011(3)
C33 0.029(3) 0.025(3) 0.020(3) 0.003(3) 0.003(3) 0.010(3)
C34 0.023(3) 0.022(3) 0.019(3) 0.000(2) 0.006(2) 0.003(2)
N1 0.014(2) 0.015(2) 0.015(2) -0.0009(19) 0.0033(19) 0.0016(19)
P1 0.0131(7) 0.0167(7) 0.0156(7) -0.0016(6) 0.0038(5) -0.0002(5)
Ga1 0.0159(4) 0.0195(4) 0.0366(5) -0.0055(3) 0.0045(3) 0.0003(3)
Br1 0.0475(7) 0.1029(11) 0.1229(13) -0.0552(10) 0.0311(7) -0.0170(7)
Br2 0.0817(10) 0.1010(12) 0.1016(11) 0.0569(9) 0.0270(8) 0.0239(8)
Br3 0.0412(5) 0.0259(5) 0.0668(6) -0.0035(4) 0.0143(4) 0.0043(3)
Br4 0.0520(6) 0.0577(7) 0.0742(8) -0.0307(5) 0.0016(5) -0.0065(5)
B1 0.015(3) 0.015(3) 0.017(3) -0.002(2) 0.005(2) -0.001(2)

loop_
_atom_type_symbol
_atom_type_description
_atom_type_scat_dispersion_real
_atom_type_scat_dispersion_imag
_atom_type_scat_source
C C 0.0033 0.0016 'International Tables Vol C Tables 4.2.6.8 and 6.1.1.4'
H H 0 0 'International Tables Vol C Tables 4.2.6.8 and 6.1.1.4'
N N 0.0061 0.0033 'International Tables Vol C Tables 4.2.6.8 and 6.1.1.4'
P P 0.1023 0.0942 'International Tables Vol C Tables 4.2.6.8 and 6.1.1.4'
Ga Ga 0.2307 1.6083 'International Tables Vol C Tables 4.2.6.8 and 6.1.1.4'
Br Br -0.2901 2.4595 'International Tables Vol C Tables 4.2.6.8 and 6.1.1.4'
B B 0.0013 0.0007 'International Tables Vol C Tables 4.2.6.8 and 6.1.1.4'

loop_
_geom_angle_atom_site_label_1
_geom_angle_atom_site_label_2
_geom_angle_atom_site_label_3
_geom_angle
C10 C1 C2 120.8(6)
C10 C1 P1 128.2(6)
C2 C1 P1 110.9(4)
C7 C2 C1 119.5(6)
C7 C2 C3 121.4(6)
C1 C2 C3 119.1(5)
C4 C3 C2 118.2(6)
C4 C3 B1 129.8(6)
C2 C3 B1 112.0(5)
C3 C4 C5 120.8(7)
C3 C4 H4 119.6
C5 C4 H4 119.6
C6 C5 C4 120.3(7)
C6 C5 H5 119.8
C4 C5 H5 119.8
C5 C6 C7 121.5(6)
C5 C6 H6 119.2
C7 C6 H6 119.2
C6 C7 C2 117.6(7)
C6 C7 C8 124.4(7)
C2 C7 C8 118.0(7)
C9 C8 C7 121.3(7)
C9 C8 H8 119.3
C7 C8 H8 119.3
C8 C9 C10 121.1(7)
C8 C9 H9 119.5
C10 C9 H9 119.5
C1 C10 C9 119.3(7)
C1 C10 H10 120.3
C9 C10 H10 120.3
C12 C11 C16 120.1(6)
C12 C11 P1 121.6(5)
C16 C11 P1 118.1(5)
C11 C12 C13 118.8(7)
C11 C12 H12 120.6
C13 C12 H12 120.6
C14 C13 C12 121.0(7)
C14 C13 H13 119.5
C12 C13 H13 119.5
C13 C14 C15 120.2(7)
C13 C14 H14 119.9
C15 C14 H14 119.9
C16 C15 C14 119.7(7)
C16 C15 H15 120.1
C14 C15 H15 120.1
C15 C16 C11 120.1(6)
C15 C16 H16 120
C11 C16 H16 120
C22 C17 C18 120.2(7)
C22 C17 P1 119.4(6)
C18 C17 P1 120.2(6)
C17 C18 C19 118.6(9)
C17 C18 H18 120.7
C19 C18 H18 120.7
C20 C19 C18 120.4(10)
C20 C19 H19 119.8
C18 C19 H19 119.8
C19 C20 C21 121.1(8)
C19 C20 H20 119.4
C21 C20 H20 119.4
C20 C21 C22 119.6(11)
C20 C21 H21 120.2
C22 C21 H21 120.2
C17 C22 C21 120.0(10)
C17 C22 H22 120
C21 C22 H22 120
C28 C23 C24 120.5(6)
C28 C23 N1 120.3(5)
C24 C23 N1 119.2(5)
C25 C24 C23 119.3(6)
C25 C24 H24 120.3
C23 C24 H24 120.3
C24 C25 C26 120.5(7)
C24 C25 H25 119.8
C26 C25 H25 119.8
C27 C26 C25 120.0(6)
C27 C26 H26 120
C25 C26 H26 120
C26 C27 C28 120.0(7)
C26 C27 H27 120
C28 C27 H27 120
C27 C28 C23 119.7(6)
C27 C28 H28 120.2
C23 C28 H28 120.2
C34 C29 C30 120.9(6)
C34 C29 N1 119.6(6)
C30 C29 N1 119.5(6)
C31 C30 C29 119.3(7)
C31 C30 H30 120.4
C29 C30 H30 120.4
C32 C31 C30 120.3(7)
C32 C31 H31 119.8
C30 C31 H31 119.8
C33 C32 C31 120.3(6)
C33 C32 H32 119.9
C31 C32 H32 119.9
C32 C33 C34 120.7(6)
C32 C33 H33 119.6
C34 C33 H33 119.6
C29 C34 C33 118.4(6)
C29 C34 H34 120.8
C33 C34 H34 120.8
B1 N1 C29 122.8(5)
B1 N1 C23 122.7(5)
C29 N1 C23 114.4(5)
C1 P1 C17 111.9(3)
C1 P1 C11 108.8(3)
C17 P1 C11 111.0(3)
C1 P1 B1 92.8(3)
C17 P1 B1 116.8(3)
C11 P1 B1 114.0(3)
Br2 Ga1 Br1 106.73(8)
Br2 Ga1 Br4 109.71(7)
Br1 Ga1 Br4 110.36(6)
Br2 Ga1 Br3 110.37(6)
Br1 Ga1 Br3 110.36(6)
Br4 Ga1 Br3 109.28(5)
N1 B1 C3 132.7(6)
N1 B1 P1 122.9(5)
C3 B1 P1 103.7(4)

loop_
_geom_bond_atom_site_label_1
_geom_bond_atom_site_label_2
_geom_bond_distance
C1 C10 1.388(9)
C1 C2 1.422(9)
C1 P1 1.786(6)
C2 C7 1.417(9)
C2 C3 1.439(9)
C3 C4 1.379(9)
C3 B1 1.558(9)
C4 C5 1.419(10)
C4 H4 0.95
C5 C6 1.374(12)
C5 H5 0.95
C6 C7 1.410(11)
C6 H6 0.95
C7 C8 1.424(11)
C8 C9 1.368(13)
C8 H8 0.95
C9 C10 1.400(11)
C9 H9 0.95
C10 H10 0.95
C11 C12 1.388(9)
C11 C16 1.401(9)
C11 P1 1.796(6)
C12 C13 1.404(11)
C12 H12 0.95
C13 C14 1.367(12)
C13 H13 0.95
C14 C15 1.394(12)
C14 H14 0.95
C15 C16 1.385(10)
C15 H15 0.95
C16 H16 0.95
C17 C22 1.386(11)
C17 C18 1.390(11)
C17 P1 1.790(7)
C18 C19 1.406(11)
C18 H18 0.95
C19 C20 1.357(17)
C19 H19 0.95
C20 C21 1.37(2)
C20 H20 0.95
C21 C22 1.387(13)
C21 H21 0.95
C22 H22 0.95
C23 C28 1.390(9)
C23 C24 1.393(9)
C23 N1 1.452(7)
C24 C25 1.386(10)
C24 H24 0.95
C25 C26 1.389(12)
C25 H25 0.95
C26 C27 1.389(11)
C26 H26 0.95
C27 C28 1.390(10)
C27 H27 0.95
C28 H28 0.95
C29 C34 1.388(9)
C29 C30 1.402(9)
C29 N1 1.442(7)
C30 C31 1.386(10)
C30 H30 0.95
C31 C32 1.384(12)
C31 H31 0.95
C32 C33 1.374(11)
C32 H32 0.95
C33 C34 1.407(9)
C33 H33 0.95
C34 H34 0.95
N1 B1 1.380(8)
P1 B1 1.973(7)
Ga1 Br2 2.2342(16)
Ga1 Br1 2.2422(14)
Ga1 Br4 2.2669(13)
Ga1 Br3 2.2927(11)
